data_4124039
loop_
_publ_author_name
'Foster, M.D.'
'Friedrichs, O.D.'
'Klinowski, J.'
'Bell, R.G.'
'Paz, F.A.A.'

_publ_section_title
;
 Chemical evaluation of hypothetical uninodal zeolites
;
_journal_name_full 'Journal of the American Chemical Society'
_journal_page_first 9769
_journal_page_last 9775
_journal_paper_doi 10.1021/ja037334j
_journal_volume 126
_journal_year 2004
_chemical_formula_sum 'O2 Si'
_chemical_name_systematic 'Si O2'
_space_group_IT_number 167
_symmetry_space_group_name_Hall '-R 3 2"c'
_symmetry_space_group_name_H-M 'R -3 c :H'
_cell_angle_alpha 90
_cell_angle_beta 90
_cell_angle_gamma 120
_cell_formula_units_Z 36
_cell_length_a 18.45532
_cell_length_b 18.45532
_cell_length_c 7.48346
_cell_volume 2207.376
_citation_journal_id_ASTM JACSAT
_cod_data_source_file Foster_JACSAT_2004_499.cif
_cod_data_source_block O2Si1
_cod_original_formula_sum 'O2 Si1'
_cod_struct_determination_method theoretical
_cod_database_code 4124039

loop_
_symmetry_equiv_pos_as_xyz
x,y,z
-y,x-y,z
-x+y,-x,z
y,x,-z+1/2
-x,-x+y,-z+1/2
x-y,-y,-z+1/2
-x,-y,-z
y,-x+y,-z
x-y,x,-z
-y,-x,z-1/2
x,x-y,z-1/2
-x+y,y,z-1/2
x+2/3,y+1/3,z+1/3
-y+2/3,x-y+1/3,z+1/3
-x+y+2/3,-x+1/3,z+1/3
y+2/3,x+1/3,-z+5/6
-x+2/3,-x+y+1/3,-z+5/6
x-y+2/3,-y+1/3,-z+5/6
-x+2/3,-y+1/3,-z+1/3
y+2/3,-x+y+1/3,-z+1/3
x-y+2/3,x+1/3,-z+1/3
-y+2/3,-x+1/3,z-1/6
x+2/3,x-y+1/3,z-1/6
-x+y+2/3,y+1/3,z-1/6
x+1/3,y+2/3,z+2/3
-y+1/3,x-y+2/3,z+2/3
-x+y+1/3,-x+2/3,z+2/3
y+1/3,x+2/3,-z+7/6
-x+1/3,-x+y+2/3,-z+7/6
x-y+1/3,-y+2/3,-z+7/6
-x+1/3,-y+2/3,-z+2/3
y+1/3,-x+y+2/3,-z+2/3
x-y+1/3,x+2/3,-z+2/3
-y+1/3,-x+2/3,z+1/6
x+1/3,x-y+2/3,z+1/6
-x+y+1/3,y+2/3,z+1/6

loop_
_atom_site_label
_atom_site_type_symbol
_atom_site_fract_x
_atom_site_fract_y
_atom_site_fract_z
_atom_site_occupancy
_atom_site_U_iso_or_equiv
O4 O-2 0.5 0.5 0 1 0.0
O2 O-2 0.58674 0 0.25 1 0.0
Si1 Si+4 0.7538 0.08003 0.71005 1 0.0
O1 O-2 0.76706 0 0.75 1 0.0
O3 O-2 0.6125 0.9458 0.9167 1 0.0
